data_7124169
loop_
_publ_author_name
'Trofimova, Alina'
'LaFortune, James'
'Qu, Zheng-wang'
'Westcott, Stephen'
'Stephan, Douglas W.'

_publ_section_title
;
 1,1-Phosphinoboration of Diazomethanes
;
_journal_name_full 'Chemical Communications'
_journal_paper_doi 10.1039/C9CC06914C
_journal_year 2019
_chemical_formula_moiety 'C22 H28 B N2 O4 P'
_chemical_formula_sum 'C22 H28 B N2 O4 P'
_chemical_formula_weight 426.24
_space_group_crystal_system monoclinic
_space_group_IT_number 14
_space_group_name_Hall '-P 2ybc'
_space_group_name_H-M_alt 'P 1 21/c 1'
_symmetry_space_group_name_Hall '-P 2ybc'
_symmetry_space_group_name_H-M 'P 1 21/c 1'
_atom_sites_solution_hydrogens geom
_audit_creation_date 2019-08-19
_audit_creation_method
;
Olex2 1.2
(compiled 2018.05.29 svn.r3508 for OlexSys, GUI svn.r5506)
;
_audit_update_record
;
2019-08-23 deposited with the CCDC.    2019-09-16 downloaded from the CCDC.
;
_cell_angle_alpha 90
_cell_angle_beta 97.705(4)
_cell_angle_gamma 90
_cell_formula_units_Z 4
_cell_length_a 13.5150(13)
_cell_length_b 12.4763(13)
_cell_length_c 13.4773(13)
_cell_measurement_reflns_used 9693
_cell_measurement_temperature 150(2)
_cell_measurement_theta_max 30.39
_cell_measurement_theta_min 2.23
_cell_volume 2252.0(4)
_computing_cell_refinement 'Bruker SAINT'
_computing_data_collection 'Bruker APEX2'
_computing_data_reduction 'Bruker SAINT'
_computing_molecular_graphics 'Olex2 (Dolomanov et al., 2009)'
_computing_publication_material 'Olex2 (Dolomanov et al., 2009)'
_computing_structure_refinement 'XL (Sheldrick, 2008)'
_computing_structure_solution 'SHELXS-97 (Sheldrick 2008)'
_diffrn_ambient_temperature 150.15
_diffrn_measured_fraction_theta_full 0.999
_diffrn_measured_fraction_theta_max 0.999
_diffrn_measurement_device_type 'Bruker APEX-II CCD'
_diffrn_measurement_method '\f and \w scans'
_diffrn_radiation_type MoK\a
_diffrn_radiation_wavelength 0.71073
_diffrn_reflns_av_R_equivalents 0.0472
_diffrn_reflns_av_unetI/netI 0.0244
_diffrn_reflns_Laue_measured_fraction_full 0.999
_diffrn_reflns_Laue_measured_fraction_max 0.999
_diffrn_reflns_limit_h_max 18
_diffrn_reflns_limit_h_min -18
_diffrn_reflns_limit_k_max 17
_diffrn_reflns_limit_k_min -17
_diffrn_reflns_limit_l_max 18
_diffrn_reflns_limit_l_min -10
_diffrn_reflns_number 58891
_diffrn_reflns_point_group_measured_fraction_full 0.999
_diffrn_reflns_point_group_measured_fraction_max 0.999
_diffrn_reflns_theta_full 25.242
_diffrn_reflns_theta_max 29.575
_diffrn_reflns_theta_min 2.585
_diffrn_standards_number 0
_exptl_absorpt_coefficient_mu 0.152
_exptl_absorpt_correction_T_max 0.7461
_exptl_absorpt_correction_T_min 0.7050
_exptl_absorpt_correction_type multi-scan
_exptl_absorpt_process_details
;
SADABS-2016/2 (Bruker,2016/2) was used for absorption correction.
wR2(int) was 0.0684 before and 0.0570 after correction.
The Ratio of minimum to maximum transmission is 0.9449.
The \l/2 correction factor is Not present.
;
_exptl_crystal_colour yellow
_exptl_crystal_colour_primary yellow
_exptl_crystal_density_diffrn 1.257
_exptl_crystal_description block
_exptl_crystal_F_000 904
_exptl_crystal_size_max 0.17
_exptl_crystal_size_mid 0.11
_exptl_crystal_size_min 0.04
_refine_diff_density_max 0.404
_refine_diff_density_min -0.211
_refine_diff_density_rms 0.046
_refine_ls_extinction_method none
_refine_ls_goodness_of_fit_ref 1.006
_refine_ls_hydrogen_treatment constr
_refine_ls_matrix_type full
_refine_ls_number_parameters 276
_refine_ls_number_reflns 6329
_refine_ls_number_restraints 0
_refine_ls_restrained_S_all 1.006
_refine_ls_R_factor_all 0.0456
_refine_ls_R_factor_gt 0.0350
_refine_ls_shift/su_max 0.001
_refine_ls_shift/su_mean 0.000
_refine_ls_structure_factor_coef Fsqd
_refine_ls_weighting_details 'w=1/[\s^2^(Fo^2^)+(0.0560P)^2^+0.6325P] where P=(Fo^2^+2Fc^2^)/3'
_refine_ls_weighting_scheme calc
_refine_ls_wR_factor_gt 0.0927
_refine_ls_wR_factor_ref 0.1008
_reflns_Friedel_coverage 0.000
_reflns_number_gt 5297
_reflns_number_total 6329
_reflns_threshold_expression 'I > 2\s(I)'
_cod_data_source_file c9cc06914c2.cif
_cod_data_source_block jl_a_CCDC1
_cod_database_code 7124169
_shelx_shelxl_version_number 2018/3
_shelx_space_group_comment
;
The symmetry employed for this shelxl refinement is uniquely defined
by the following loop, which should always be used as a source of
symmetry information in preference to the above space-group names.
They are only intended as comments.
;
_shelx_estimated_absorpt_t_max 0.994
_shelx_estimated_absorpt_t_min 0.975
_olex2_refinement_description
;
1. Fixed Uiso
 At 1.2 times of:
  All C(H) groups, All C(H,H) groups
 At 1.5 times of:
  All C(H,H,H) groups
2.a Secondary CH2 refined with riding coordinates:
 C2(H2A,H2B)
2.b Aromatic/amide H refined with riding coordinates:
 C4(H4), C12(H12), C13(H13), C14(H14), C15(H15), C16(H16), C18(H18), C19(H19),
 C20(H20), C21(H21), C22(H22)
2.c Idealised Me refined as rotating group:
 C1(H1A,H1B,H1C), C6(H6A,H6B,H6C), C7(H7A,H7B,H7C), C9(H9A,H9B,H9C), C10(H10A,
 H10B,H10C)
;
_olex2_submission_special_instructions 'No special instructions were received'

loop_
_space_group_symop_operation_xyz
'x, y, z'
'-x, y+1/2, -z+1/2'
'-x, -y, -z'
'x, -y-1/2, z-1/2'

loop_
_atom_site_label
_atom_site_type_symbol
_atom_site_fract_x
_atom_site_fract_y
_atom_site_fract_z
_atom_site_U_iso_or_equiv
_atom_site_adp_type
_atom_site_occupancy
_atom_site_site_symmetry_order
_atom_site_calc_flag
_atom_site_refinement_flags_posn
P1 P 0.16440(2) 0.49097(2) 0.45112(2) 0.01881(8) Uani 1 1 d .
O1 O 0.52599(5) 0.53999(6) 0.26985(5) 0.01920(16) Uani 1 1 d .
O2 O 0.44161(5) 0.59225(6) 0.39282(5) 0.01826(15) Uani 1 1 d .
O3 O 0.36664(6) 0.60337(6) 0.54784(5) 0.01754(15) Uani 1 1 d .
O4 O 0.30134(6) 0.70749(6) 0.41228(5) 0.01854(15) Uani 1 1 d .
N1 N 0.27579(6) 0.50948(7) 0.40064(6) 0.01749(17) Uani 1 1 d .
N2 N 0.28635(7) 0.45475(7) 0.31771(6) 0.01892(18) Uani 1 1 d .
B1 B 0.34173(8) 0.60537(9) 0.44224(8) 0.0160(2) Uani 1 1 d .
C1 C 0.69180(9) 0.59614(12) 0.25225(10) 0.0332(3) Uani 1 1 d .
H1A H 0.746098 0.645707 0.276009 0.050 Uiso 1 1 calc GR
H1B H 0.667333 0.611517 0.181924 0.050 Uiso 1 1 calc GR
H1C H 0.716554 0.522291 0.258433 0.050 Uiso 1 1 calc GR
C2 C 0.60810(8) 0.60982(9) 0.31417(8) 0.0219(2) Uani 1 1 d .
H2A H 0.630296 0.588943 0.384503 0.026 Uiso 1 1 calc R
H2B H 0.585946 0.685501 0.312976 0.026 Uiso 1 1 calc R
C3 C 0.44637(8) 0.53704(8) 0.31541(7) 0.01674(19) Uani 1 1 d .
C4 C 0.36656(8) 0.46872(9) 0.27420(7) 0.0191(2) Uani 1 1 d .
H4 H 0.371718 0.432173 0.213271 0.023 Uiso 1 1 calc R
C5 C 0.37552(8) 0.71359(8) 0.58088(7) 0.0189(2) Uani 1 1 d .
C6 C 0.48365(9) 0.74935(10) 0.57966(9) 0.0263(2) Uani 1 1 d .
H6A H 0.528547 0.701524 0.622258 0.040 Uiso 1 1 calc GR
H6B H 0.491896 0.822882 0.604997 0.040 Uiso 1 1 calc GR
H6C H 0.499765 0.746554 0.510944 0.040 Uiso 1 1 calc GR
C7 C 0.34929(11) 0.71988(11) 0.68686(8) 0.0316(3) Uani 1 1 d .
H7A H 0.400480 0.682665 0.732636 0.047 Uiso 1 1 calc GR
H7B H 0.284309 0.685862 0.689378 0.047 Uiso 1 1 calc GR
H7C H 0.346145 0.795166 0.706940 0.047 Uiso 1 1 calc GR
C8 C 0.30100(8) 0.77354(8) 0.50029(8) 0.0196(2) Uani 1 1 d .
C9 C 0.33375(10) 0.88632(9) 0.47553(10) 0.0302(3) Uani 1 1 d .
H9A H 0.283169 0.918589 0.425506 0.045 Uiso 1 1 calc GR
H9B H 0.397603 0.882659 0.448751 0.045 Uiso 1 1 calc GR
H9C H 0.341538 0.930154 0.536411 0.045 Uiso 1 1 calc GR
C10 C 0.19446(9) 0.77743(11) 0.52661(10) 0.0308(3) Uani 1 1 d .
H10A H 0.148860 0.801440 0.468138 0.046 Uiso 1 1 calc GR
H10B H 0.191512 0.827547 0.582128 0.046 Uiso 1 1 calc GR
H10C H 0.174736 0.705791 0.546439 0.046 Uiso 1 1 calc GR
C11 C 0.07423(8) 0.48833(9) 0.33667(8) 0.0199(2) Uani 1 1 d .
C12 C -0.00255(8) 0.41367(9) 0.32013(9) 0.0230(2) Uani 1 1 d .
H12 H -0.005079 0.355912 0.365660 0.028 Uiso 1 1 calc R
C13 C -0.07590(9) 0.42278(10) 0.23730(9) 0.0279(2) Uani 1 1 d .
H13 H -0.128187 0.371464 0.226763 0.034 Uiso 1 1 calc R
C14 C -0.07261(9) 0.50640(11) 0.17050(10) 0.0317(3) Uani 1 1 d .
H14 H -0.122166 0.512145 0.113694 0.038 Uiso 1 1 calc R
C15 C 0.00334(10) 0.58202(11) 0.18663(10) 0.0335(3) Uani 1 1 d .
H15 H 0.005483 0.639642 0.140891 0.040 Uiso 1 1 calc R
C16 C 0.07611(9) 0.57361(10) 0.26942(9) 0.0278(2) Uani 1 1 d .
H16 H 0.127425 0.625991 0.280478 0.033 Uiso 1 1 calc R
C17 C 0.17024(8) 0.35144(9) 0.49214(8) 0.0198(2) Uani 1 1 d .
C18 C 0.24267(9) 0.27746(10) 0.47289(9) 0.0260(2) Uani 1 1 d .
H18 H 0.290280 0.296501 0.430102 0.031 Uiso 1 1 calc R
C19 C 0.24563(11) 0.17592(10) 0.51596(10) 0.0330(3) Uani 1 1 d .
H19 H 0.295875 0.126493 0.503164 0.040 Uiso 1 1 calc R
C20 C 0.17578(10) 0.14636(11) 0.57742(10) 0.0343(3) Uani 1 1 d .
H20 H 0.177955 0.076858 0.606413 0.041 Uiso 1 1 calc R
C21 C 0.10306(11) 0.21845(12) 0.59626(11) 0.0379(3) Uani 1 1 d .
H21 H 0.054372 0.198049 0.637369 0.046 Uiso 1 1 calc R
C22 C 0.10088(9) 0.32080(11) 0.55522(10) 0.0319(3) Uani 1 1 d .
H22 H 0.051750 0.370555 0.570161 0.038 Uiso 1 1 calc R

loop_
_atom_site_aniso_label
_atom_site_aniso_U_11
_atom_site_aniso_U_22
_atom_site_aniso_U_33
_atom_site_aniso_U_23
_atom_site_aniso_U_13
_atom_site_aniso_U_12
P1 0.01868(13) 0.01817(14) 0.02083(13) -0.00313(10) 0.00727(10) -0.00177(10)
O1 0.0170(3) 0.0237(4) 0.0176(3) -0.0009(3) 0.0048(3) -0.0005(3)
O2 0.0177(3) 0.0189(4) 0.0187(3) -0.0037(3) 0.0045(3) -0.0015(3)
O3 0.0244(4) 0.0136(3) 0.0144(3) -0.0002(3) 0.0018(3) 0.0004(3)
O4 0.0229(4) 0.0168(4) 0.0155(3) 0.0003(3) 0.0010(3) 0.0024(3)
N1 0.0181(4) 0.0179(4) 0.0175(4) -0.0044(3) 0.0060(3) -0.0028(3)
N2 0.0210(4) 0.0185(4) 0.0175(4) -0.0031(3) 0.0036(3) -0.0009(3)
B1 0.0169(5) 0.0159(5) 0.0155(5) -0.0012(4) 0.0036(4) -0.0005(4)
C1 0.0202(5) 0.0466(8) 0.0343(6) -0.0011(6) 0.0095(5) -0.0033(5)
C2 0.0175(5) 0.0254(5) 0.0227(5) -0.0005(4) 0.0024(4) -0.0030(4)
C3 0.0180(4) 0.0173(5) 0.0152(4) 0.0022(4) 0.0032(3) 0.0025(4)
C4 0.0206(5) 0.0207(5) 0.0163(4) -0.0038(4) 0.0038(4) -0.0012(4)
C5 0.0243(5) 0.0163(5) 0.0159(4) -0.0031(4) 0.0019(4) -0.0009(4)
C6 0.0246(5) 0.0245(6) 0.0282(5) -0.0036(4) -0.0029(4) -0.0020(4)
C7 0.0470(7) 0.0312(6) 0.0175(5) -0.0056(4) 0.0078(5) -0.0030(5)
C8 0.0231(5) 0.0145(5) 0.0213(5) -0.0022(4) 0.0029(4) 0.0020(4)
C9 0.0374(7) 0.0159(5) 0.0367(6) 0.0010(5) 0.0029(5) 0.0024(5)
C10 0.0249(6) 0.0299(6) 0.0388(6) -0.0054(5) 0.0085(5) 0.0059(5)
C11 0.0179(5) 0.0182(5) 0.0246(5) -0.0011(4) 0.0064(4) 0.0024(4)
C12 0.0202(5) 0.0212(5) 0.0284(5) 0.0010(4) 0.0059(4) -0.0002(4)
C13 0.0187(5) 0.0303(6) 0.0344(6) -0.0018(5) 0.0025(4) -0.0009(4)
C14 0.0222(5) 0.0380(7) 0.0336(6) 0.0043(5) -0.0011(5) 0.0052(5)
C15 0.0308(6) 0.0316(7) 0.0379(7) 0.0127(5) 0.0036(5) 0.0039(5)
C16 0.0249(5) 0.0235(6) 0.0352(6) 0.0049(5) 0.0046(5) -0.0018(4)
C17 0.0193(5) 0.0216(5) 0.0183(4) -0.0001(4) 0.0024(4) -0.0038(4)
C18 0.0301(6) 0.0230(6) 0.0265(5) 0.0018(4) 0.0099(4) 0.0002(4)
C19 0.0421(7) 0.0230(6) 0.0342(6) 0.0035(5) 0.0059(5) 0.0039(5)
C20 0.0424(7) 0.0273(6) 0.0311(6) 0.0100(5) -0.0024(5) -0.0086(5)
C21 0.0341(7) 0.0433(8) 0.0381(7) 0.0147(6) 0.0108(5) -0.0082(6)
C22 0.0268(6) 0.0371(7) 0.0344(6) 0.0087(5) 0.0131(5) 0.0007(5)

loop_
_atom_type_symbol
_atom_type_description
_atom_type_scat_dispersion_real
_atom_type_scat_dispersion_imag
_atom_type_scat_source
C C 0.0033 0.0016 'International Tables Vol C Tables 4.2.6.8 and 6.1.1.4'
H H 0.0000 0.0000 'International Tables Vol C Tables 4.2.6.8 and 6.1.1.4'
B B 0.0013 0.0007 'International Tables Vol C Tables 4.2.6.8 and 6.1.1.4'
N N 0.0061 0.0033 'International Tables Vol C Tables 4.2.6.8 and 6.1.1.4'
O O 0.0106 0.0060 'International Tables Vol C Tables 4.2.6.8 and 6.1.1.4'
P P 0.1023 0.0942 'International Tables Vol C Tables 4.2.6.8 and 6.1.1.4'

loop_
_geom_angle_atom_site_label_1
_geom_angle_atom_site_label_2
_geom_angle_atom_site_label_3
_geom_angle
N1 P1 C11 100.65(5)
N1 P1 C17 103.85(5)
C17 P1 C11 103.56(5)
C3 O1 C2 116.64(8)
C3 O2 B1 122.91(8)
B1 O3 C5 106.93(8)
B1 O4 C8 108.73(8)
N2 N1 P1 116.93(7)
N2 N1 B1 125.23(8)
B1 N1 P1 116.37(6)
C4 N2 N1 119.63(9)
O3 B1 O2 108.51(8)
O3 B1 O4 109.32(8)
O3 B1 N1 113.37(8)
O4 B1 O2 106.74(8)
O4 B1 N1 114.08(9)
N1 B1 O2 104.35(8)
H1A C1 H1B 109.5
H1A C1 H1C 109.5
H1B C1 H1C 109.5
C2 C1 H1A 109.5
C2 C1 H1B 109.5
C2 C1 H1C 109.5
O1 C2 C1 106.85(9)
O1 C2 H2A 110.4
O1 C2 H2B 110.4
C1 C2 H2A 110.4
C1 C2 H2B 110.4
H2A C2 H2B 108.6
O1 C3 C4 117.40(9)
O2 C3 O1 120.65(9)
O2 C3 C4 121.95(9)
N2 C4 C3 122.16(9)
N2 C4 H4 118.9
C3 C4 H4 118.9
O3 C5 C6 108.30(9)
O3 C5 C7 108.58(9)
O3 C5 C8 102.78(8)
C6 C5 C8 112.27(9)
C7 C5 C6 109.80(9)
C7 C5 C8 114.67(9)
C5 C6 H6A 109.5
C5 C6 H6B 109.5
C5 C6 H6C 109.5
H6A C6 H6B 109.5
H6A C6 H6C 109.5
H6B C6 H6C 109.5
C5 C7 H7A 109.5
C5 C7 H7B 109.5
C5 C7 H7C 109.5
H7A C7 H7B 109.5
H7A C7 H7C 109.5
H7B C7 H7C 109.5
O4 C8 C5 102.95(8)
O4 C8 C9 108.27(9)
O4 C8 C10 108.38(9)
C9 C8 C5 114.40(9)
C9 C8 C10 109.35(10)
C10 C8 C5 113.06(9)
C8 C9 H9A 109.5
C8 C9 H9B 109.5
C8 C9 H9C 109.5
H9A C9 H9B 109.5
H9A C9 H9C 109.5
H9B C9 H9C 109.5
C8 C10 H10A 109.5
C8 C10 H10B 109.5
C8 C10 H10C 109.5
H10A C10 H10B 109.5
H10A C10 H10C 109.5
H10B C10 H10C 109.5
C12 C11 P1 123.00(8)
C12 C11 C16 118.91(10)
C16 C11 P1 117.59(8)
C11 C12 H12 119.7
C11 C12 C13 120.59(11)
C13 C12 H12 119.7
C12 C13 H13 120.0
C14 C13 C12 120.08(11)
C14 C13 H13 120.0
C13 C14 H14 120.1
C13 C14 C15 119.87(11)
C15 C14 H14 120.1
C14 C15 H15 119.9
C16 C15 C14 120.20(12)
C16 C15 H15 119.9
C11 C16 H16 119.8
C15 C16 C11 120.33(11)
C15 C16 H16 119.8
C18 C17 P1 125.29(8)
C18 C17 C22 118.42(11)
C22 C17 P1 116.04(9)
C17 C18 H18 119.8
C19 C18 C17 120.42(11)
C19 C18 H18 119.8
C18 C19 H19 119.8
C20 C19 C18 120.49(12)
C20 C19 H19 119.8
C19 C20 H20 120.2
C21 C20 C19 119.68(12)
C21 C20 H20 120.2
C20 C21 H21 119.9
C20 C21 C22 120.19(12)
C22 C21 H21 119.9
C17 C22 H22 119.6
C21 C22 C17 120.79(12)
C21 C22 H22 119.6

loop_
_geom_bond_atom_site_label_1
_geom_bond_atom_site_label_2
_geom_bond_distance
P1 N1 1.7484(9)
P1 C11 1.8335(11)
P1 C17 1.8251(12)
O1 C2 1.4729(13)
O1 C3 1.3090(12)
O2 B1 1.5918(13)
O2 C3 1.2591(12)
O3 B1 1.4181(13)
O3 C5 1.4455(12)
O4 B1 1.4231(13)
O4 C8 1.4447(12)
N1 N2 1.3338(12)
N1 B1 1.5510(14)
N2 C4 1.3113(13)
C1 H1A 0.9800
C1 H1B 0.9800
C1 H1C 0.9800
C1 C2 1.5028(15)
C2 H2A 0.9900
C2 H2B 0.9900
C3 C4 1.4275(15)
C4 H4 0.9500
C5 C6 1.5302(16)
C5 C7 1.5191(15)
C5 C8 1.5685(15)
C6 H6A 0.9800
C6 H6B 0.9800
C6 H6C 0.9800
C7 H7A 0.9800
C7 H7B 0.9800
C7 H7C 0.9800
C8 C9 1.5254(16)
C8 C10 1.5291(16)
C9 H9A 0.9800
C9 H9B 0.9800
C9 H9C 0.9800
C10 H10A 0.9800
C10 H10B 0.9800
C10 H10C 0.9800
C11 C12 1.3900(15)
C11 C16 1.4001(16)
C12 H12 0.9500
C12 C13 1.3947(16)
C13 H13 0.9500
C13 C14 1.3826(18)
C14 H14 0.9500
C14 C15 1.3896(19)
C15 H15 0.9500
C15 C16 1.3889(18)
C16 H16 0.9500
C17 C18 1.3948(16)
C17 C22 1.4005(15)
C18 H18 0.9500
C18 C19 1.3919(17)
C19 H19 0.9500
C19 C20 1.3866(19)
C20 H20 0.9500
C20 C21 1.381(2)
C21 H21 0.9500
C21 C22 1.3904(19)
C22 H22 0.9500
